data_2220107
loop_
_publ_author_name
'Jing, Lin-Hai'

_publ_section_title
;
 <i>N</i>,<i>N</i>'-Bis(4-methylphenyl)naphthalene-1,4-dicarboxamide
 <i>N</i>,<i>N</i>-dimethylacetamide disolvate
;
_journal_coeditor_code CI2697
_journal_issue 12
_journal_name_full 'Acta Crystallographica Section E'
_journal_page_first o2379
_journal_paper_doi 10.1107/S1600536808037422
_journal_volume 64
_journal_year 2008
_chemical_formula_iupac 'C26 H22 N2 O2, 2C4 H9 N O'
_chemical_formula_moiety 'C26 H22 N2 O2, 2(C4 H9 N O)'
_chemical_formula_sum 'C34 H40 N4 O4'
_chemical_formula_weight 568.70
_chemical_name_systematic
;
<i>N</i>,<i>N</i>'-Bis(4-methylphenyl)naphthalene-1,4-dicarboxamide
<i>N</i>,<i>N</i>-dimethylacetamide disolvate
;
_space_group_IT_number 14
_symmetry_cell_setting monoclinic
_symmetry_space_group_name_Hall '-P 2ybc'
_symmetry_space_group_name_H-M 'P 1 21/c 1'
_atom_sites_solution_hydrogens geom
_atom_sites_solution_primary direct
_atom_sites_solution_secondary difmap
_audit_creation_method SHELXL-97
_cell_angle_alpha 90.00
_cell_angle_beta 101.021(4)
_cell_angle_gamma 90.00
_cell_formula_units_Z 4
_cell_length_a 13.270(3)
_cell_length_b 20.285(4)
_cell_length_c 12.125(3)
_cell_measurement_reflns_used 2185
_cell_measurement_temperature 294(2)
_cell_measurement_theta_max 20.11
_cell_measurement_theta_min 2.31
_cell_volume 3203.6(12)
_computing_cell_refinement 'SAINT (Bruker, 1999)'
_computing_data_collection 'SMART (Bruker, 1998)'
_computing_data_reduction 'SAINT (Bruker, 1999)'
_computing_molecular_graphics 'XP in SHELXTL (Sheldrick, 2008)'
_computing_publication_material 'SHELXL97 (Sheldrick, 2008)'
_computing_structure_refinement 'SHELXL97 (Sheldrick, 2008)'
_computing_structure_solution 'SHELXS97 (Sheldrick, 2008)'
_diffrn_ambient_temperature 294(2)
_diffrn_measured_fraction_theta_full 0.998
_diffrn_measured_fraction_theta_max 0.998
_diffrn_measurement_device_type 'Bruker SMART CCD area-detector'
_diffrn_measurement_method '\f and \w'
_diffrn_radiation_monochromator graphite
_diffrn_radiation_source 'fine-focus sealed tube'
_diffrn_radiation_type MoK\a
_diffrn_radiation_wavelength 0.71073
_diffrn_reflns_av_R_equivalents 0.0574
_diffrn_reflns_av_sigmaI/netI 0.0718
_diffrn_reflns_limit_h_max 13
_diffrn_reflns_limit_h_min -15
_diffrn_reflns_limit_k_max 24
_diffrn_reflns_limit_k_min -22
_diffrn_reflns_limit_l_max 14
_diffrn_reflns_limit_l_min -14
_diffrn_reflns_number 16193
_diffrn_reflns_theta_full 25.02
_diffrn_reflns_theta_max 25.02
_diffrn_reflns_theta_min 1.56
_diffrn_standards_decay_% 0
_diffrn_standards_interval_count 0
_diffrn_standards_interval_time 0
_diffrn_standards_number 0
_exptl_absorpt_coefficient_mu 0.078
_exptl_absorpt_correction_T_max 0.9876
_exptl_absorpt_correction_T_min 0.9815
_exptl_absorpt_correction_type multi-scan
_exptl_absorpt_process_details '(SADABS; Sheldrick, 1996)'
_exptl_crystal_colour colourless
_exptl_crystal_density_diffrn 1.179
_exptl_crystal_density_method 'not measured'
_exptl_crystal_description Block
_exptl_crystal_F_000 1216
_exptl_crystal_size_max 0.24
_exptl_crystal_size_mid 0.22
_exptl_crystal_size_min 0.16
_refine_diff_density_max 0.195
_refine_diff_density_min -0.175
_refine_ls_extinction_method none
_refine_ls_goodness_of_fit_ref 1.001
_refine_ls_hydrogen_treatment constr
_refine_ls_matrix_type full
_refine_ls_number_parameters 491
_refine_ls_number_reflns 5652
_refine_ls_number_restraints 166
_refine_ls_restrained_S_all 1.054
_refine_ls_R_factor_all 0.1584
_refine_ls_R_factor_gt 0.0551
_refine_ls_shift/su_max 0.001
_refine_ls_shift/su_mean 0.000
_refine_ls_structure_factor_coef Fsqd
_refine_ls_weighting_details 'calc w=1/[\s^2^(Fo^2^)+(0.0808P)^2^+0.1377P] where P=(Fo^2^+2Fc^2^)/3'
_refine_ls_weighting_scheme calc
_refine_ls_wR_factor_gt 0.1343
_refine_ls_wR_factor_ref 0.1864
_reflns_number_gt 2347
_reflns_number_total 5652
_reflns_threshold_expression I>2\s(I)
_cod_data_source_file ci2697.cif
_cod_data_source_block I
_cod_depositor_comments
;
The following automatic conversions were performed:
'_symmetry_cell_setting' value 'Monoclinic' changed to 'monoclinic'
according to '/home/saulius/struct/CIF-dictionaries/cif_core.dic'
dictionary named 'cif_core.dic' version 2.4.1 from 2010-06-29.

Automatic conversion script
Id: cif_fix_enum 1527 2010-12-29 10:47:43Z saulius 

The following automatic conversions were performed:

'_symmetry_cell_setting' value 'Monoclinic' changed to 'monoclinic'
according to /home/saulius/struct/CIF-dictionaries/cif_core.dic
dictionary named 'cif_core.dic' version 2.4.1 from 2010-06-29.

Automatic conversion script
Id: cif_fix_values 1715 2011-07-08 13:25:40Z adriana 
;
_cod_original_cell_volume 3203.7(12)
_cod_original_sg_symbol_H-M 'P 21/c'
_cod_database_code 2220107
_cod_database_fobs_code 2220107

loop_
_symmetry_equiv_pos_as_xyz
'x, y, z'
'-x, y+1/2, -z+1/2'
'-x, -y, -z'
'x, -y-1/2, z-1/2'

loop_
_atom_site_type_symbol
_atom_site_label
_atom_site_fract_x
_atom_site_fract_y
_atom_site_fract_z
_atom_site_U_iso_or_equiv
_atom_site_adp_type
_atom_site_calc_flag
_atom_site_refinement_flags
_atom_site_occupancy
_atom_site_disorder_assembly
_atom_site_disorder_group
O O1 0.4931(2) 0.09472(15) 0.2665(3) 0.1430(14) Uani d . 1 . .
O O2 -0.05256(19) 0.11822(14) 0.3003(3) 0.1171(11) Uani d . 1 . .
N N1 0.46882(18) 0.18251(13) 0.3719(2) 0.0666(8) Uani d . 1 . .
H H1N 0.4215 0.2032 0.3973 0.080 Uiso calc R 1 . .
N N2 -0.03759(18) 0.02910(13) 0.1927(2) 0.0664(8) Uani d . 1 . .
H H2N 0.0069 0.0073 0.1643 0.080 Uiso calc R 1 . .
C C1 0.3245(2) 0.11496(15) 0.2971(3) 0.0594(9) Uani d . 1 . .
C C2 0.2572(3) 0.14196(16) 0.2104(3) 0.0777(11) Uani d . 1 . .
H H2 0.2814 0.1693 0.1596 0.093 Uiso calc R 1 . .
C C3 0.1517(3) 0.12923(17) 0.1964(3) 0.0765(10) Uani d . 1 . .
H H3 0.1072 0.1479 0.1360 0.092 Uiso calc R 1 . .
C C4 0.1134(2) 0.09031(15) 0.2692(3) 0.0591(9) Uani d . 1 . .
C C5 0.1465(3) 0.01648(19) 0.4362(3) 0.0829(11) Uani d . 1 . .
H H5 0.0766 0.0080 0.4282 0.100 Uiso calc R 1 . .
C C6 0.2130(4) -0.0127(2) 0.5205(4) 0.1090(15) Uani d . 1 . .
H H6 0.1886 -0.0409 0.5699 0.131 Uiso calc R 1 . .
C C7 0.3182(3) -0.0005(2) 0.5337(4) 0.1084(14) Uani d . 1 . .
H H7 0.3633 -0.0207 0.5920 0.130 Uiso calc R 1 . .
C C8 0.3555(3) 0.0403(2) 0.4629(3) 0.0825(11) Uani d . 1 . .
H H8 0.4258 0.0476 0.4731 0.099 Uiso calc R 1 . .
C C9 0.2886(2) 0.07204(16) 0.3732(3) 0.0592(9) Uani d . 1 . .
C C10 0.1816(2) 0.05967(16) 0.3599(3) 0.0593(8) Uani d . 1 . .
C C11 0.4374(3) 0.12956(19) 0.3096(3) 0.0738(10) Uani d . 1 . .
C C12 0.5683(2) 0.20955(16) 0.4022(3) 0.0609(9) Uani d . 1 . .
C C13 0.5808(3) 0.26050(16) 0.4800(3) 0.0708(10) Uani d . 1 . .
H H13 0.5248 0.2755 0.5087 0.085 Uiso calc R 1 . .
C C14 0.6758(3) 0.28904(17) 0.5148(3) 0.0814(11) Uani d . 1 . .
H H14 0.6825 0.3231 0.5671 0.098 Uiso calc R 1 . .
C C15 0.7607(3) 0.26879(19) 0.4749(3) 0.0771(10) Uani d . 1 . .
C C16 0.7470(3) 0.2176(2) 0.3972(4) 0.0871(12) Uani d . 1 . .
H H16 0.8033 0.2023 0.3693 0.104 Uiso calc R 1 . .
C C17 0.6523(3) 0.18870(17) 0.3603(3) 0.0778(10) Uani d . 1 . .
H H17 0.6453 0.1551 0.3071 0.093 Uiso calc R 1 . .
C C18 0.8651(3) 0.2990(2) 0.5168(4) 0.1091(14) Uani d . 1 . .
H H18A 0.8603 0.3461 0.5098 0.164 Uiso calc R 1 . .
H H18B 0.9128 0.2827 0.4729 0.164 Uiso calc R 1 . .
H H18C 0.8884 0.2874 0.5942 0.164 Uiso calc R 1 . .
C C19 -0.0006(2) 0.08077(18) 0.2561(3) 0.0666(9) Uani d . 1 . .
C C20 -0.1393(2) 0.00511(16) 0.1657(3) 0.0575(8) Uani d . 1 . .
C C21 -0.1533(3) -0.05613(17) 0.1166(3) 0.0768(10) Uani d . 1 . .
H H21 -0.0971 -0.0799 0.1029 0.092 Uiso calc R 1 . .
C C22 -0.2507(3) -0.08224(18) 0.0876(3) 0.0858(11) Uani d . 1 . .
H H22 -0.2588 -0.1237 0.0545 0.103 Uiso calc R 1 . .
C C23 -0.3361(3) -0.0490(2) 0.1061(3) 0.0756(10) Uani d . 1 . .
C C24 -0.3205(2) 0.0123(2) 0.1551(3) 0.0714(10) Uani d . 1 . .
H H24 -0.3769 0.0360 0.1688 0.086 Uiso calc R 1 . .
C C25 -0.2237(2) 0.03961(16) 0.1848(3) 0.0639(9) Uani d . 1 . .
H H25 -0.2156 0.0812 0.2175 0.077 Uiso calc R 1 . .
C C26 -0.4417(3) -0.0792(2) 0.0734(4) 0.1198(16) Uani d . 1 . .
H H26A -0.4894 -0.0549 0.1080 0.180 Uiso calc R 1 . .
H H26B -0.4396 -0.1242 0.0982 0.180 Uiso calc R 1 . .
H H26C -0.4632 -0.0776 -0.0068 0.180 Uiso calc R 1 . .
O O3 0.1070(8) 0.9382(7) 0.1400(9) 0.095(3) Uani d PDU 0.655(12) A 1
N N3 0.2684(5) 0.9101(3) 0.2237(5) 0.081(2) Uani d PDU 0.655(12) A 1
C C27 0.1348(13) 0.8495(10) 0.2960(17) 0.137(6) Uani d PDU 0.655(12) A 1
H H27A 0.1942 0.8346 0.3480 0.206 Uiso calc PR 0.655(12) A 1
H H27B 0.1039 0.8130 0.2516 0.206 Uiso calc PR 0.655(12) A 1
H H27C 0.0862 0.8680 0.3368 0.206 Uiso calc PR 0.655(12) A 1
C C28 0.1664(6) 0.9019(4) 0.2194(7) 0.083(3) Uani d PDU 0.655(12) A 1
C C29 0.2879(11) 0.9599(10) 0.1401(15) 0.088(5) Uani d PDU 0.655(12) A 1
H H29A 0.2241 0.9793 0.1041 0.131 Uiso calc PR 0.655(12) A 1
H H29B 0.3199 0.9390 0.0847 0.131 Uiso calc PR 0.655(12) A 1
H H29C 0.3324 0.9937 0.1776 0.131 Uiso calc PR 0.655(12) A 1
C C30 0.3530(10) 0.8759(9) 0.2965(15) 0.126(5) Uani d PDU 0.655(12) A 1
H H30A 0.3258 0.8429 0.3395 0.190 Uiso calc PR 0.655(12) A 1
H H30B 0.3927 0.9070 0.3465 0.190 Uiso calc PR 0.655(12) A 1
H H30C 0.3961 0.8552 0.2513 0.190 Uiso calc PR 0.655(12) A 1
O O3' 0.0993(13) 0.9258(12) 0.1737(17) 0.080(5) Uani d PDU 0.345(12) A 2
N N3' 0.2233(13) 0.8814(6) 0.2616(10) 0.090(5) Uani d PDU 0.345(12) A 2
C C27' 0.301(2) 0.953(2) 0.143(4) 0.130(17) Uani d PDU 0.345(12) A 2
H H27D 0.2850 0.9856 0.0839 0.194 Uiso calc PR 0.345(12) A 2
H H27E 0.3365 0.9170 0.1168 0.194 Uiso calc PR 0.345(12) A 2
H H27F 0.3434 0.9730 0.2071 0.194 Uiso calc PR 0.345(12) A 2
C C28' 0.2000(11) 0.9283(6) 0.1748(10) 0.071(5) Uani d PDU 0.345(12) A 2
C C29' 0.3298(15) 0.8591(17) 0.298(3) 0.124(10) Uani d PDU 0.345(12) A 2
H H29D 0.3735 0.8830 0.2571 0.187 Uiso calc PR 0.345(12) A 2
H H29E 0.3342 0.8128 0.2829 0.187 Uiso calc PR 0.345(12) A 2
H H29F 0.3515 0.8670 0.3768 0.187 Uiso calc PR 0.345(12) A 2
C C30' 0.151(3) 0.844(3) 0.315(4) 0.190(19) Uani d PDU 0.345(12) A 2
H H30D 0.0819 0.8562 0.2829 0.286 Uiso calc PR 0.345(12) A 2
H H30E 0.1641 0.8526 0.3944 0.286 Uiso calc PR 0.345(12) A 2
H H30F 0.1598 0.7973 0.3033 0.286 Uiso calc PR 0.345(12) A 2
O O4 0.3102(10) 0.2454(9) 0.4665(12) 0.084(3) Uani d PDU 0.531(13) B 1
N N4 0.1781(6) 0.2063(5) 0.5319(8) 0.096(4) Uani d PDU 0.531(13) B 1
C C31 0.3555(14) 0.1799(13) 0.6528(16) 0.151(7) Uani d PDU 0.531(13) B 1
H H31A 0.3158 0.1577 0.7001 0.227 Uiso calc PR 0.531(13) B 1
H H31B 0.3969 0.2133 0.6954 0.227 Uiso calc PR 0.531(13) B 1
H H31C 0.3990 0.1486 0.6253 0.227 Uiso calc PR 0.531(13) B 1
C C32 0.2843(6) 0.2111(5) 0.5553(10) 0.085(4) Uani d PDU 0.531(13) B 1
C C33 0.1296(13) 0.2400(13) 0.4258(17) 0.098(8) Uani d PDU 0.531(13) B 1
H H33A 0.1820 0.2583 0.3904 0.147 Uiso calc PR 0.531(13) B 1
H H33B 0.0855 0.2746 0.4426 0.147 Uiso calc PR 0.531(13) B 1
H H33C 0.0898 0.2087 0.3761 0.147 Uiso calc PR 0.531(13) B 1
C C34 0.1140(10) 0.1725(7) 0.5989(12) 0.108(4) Uani d PDU 0.531(13) B 1
H H34A 0.1568 0.1486 0.6584 0.162 Uiso calc PR 0.531(13) B 1
H H34B 0.0690 0.1424 0.5522 0.162 Uiso calc PR 0.531(13) B 1
H H34C 0.0740 0.2043 0.6305 0.162 Uiso calc PR 0.531(13) B 1
O O4' 0.3332(11) 0.2433(12) 0.5008(14) 0.096(5) Uani d PDU 0.469(13) B 2
N N4' 0.2303(10) 0.1904(5) 0.5850(9) 0.100(4) Uani d PDU 0.469(13) B 2
C C31' 0.1215(14) 0.241(2) 0.436(2) 0.134(14) Uani d PDU 0.469(13) B 2
H H31D 0.1186 0.2660 0.3683 0.201 Uiso calc PR 0.469(13) B 2
H H31E 0.0891 0.2653 0.4875 0.201 Uiso calc PR 0.469(13) B 2
H H31F 0.0863 0.1998 0.4185 0.201 Uiso calc PR 0.469(13) B 2
C C32' 0.2346(10) 0.2275(5) 0.4902(9) 0.083(4) Uani d PDU 0.469(13) B 2
C C33' 0.1508(14) 0.1589(12) 0.6330(19) 0.181(10) Uani d PDU 0.469(13) B 2
H H33D 0.0851 0.1670 0.5860 0.271 Uiso calc PR 0.469(13) B 2
H H33E 0.1513 0.1764 0.7066 0.271 Uiso calc PR 0.469(13) B 2
H H33F 0.1631 0.1122 0.6382 0.271 Uiso calc PR 0.469(13) B 2
C C34' 0.3217(13) 0.1756(14) 0.6665(19) 0.129(6) Uani d PDU 0.469(13) B 2
H H34D 0.3804 0.1939 0.6419 0.193 Uiso calc PR 0.469(13) B 2
H H34E 0.3295 0.1287 0.6741 0.193 Uiso calc PR 0.469(13) B 2
H H34F 0.3161 0.1945 0.7377 0.193 Uiso calc PR 0.469(13) B 2

loop_
_atom_site_aniso_label
_atom_site_aniso_U_11
_atom_site_aniso_U_22
_atom_site_aniso_U_33
_atom_site_aniso_U_12
_atom_site_aniso_U_13
_atom_site_aniso_U_23
O1 0.0691(18) 0.147(3) 0.216(4) -0.0110(18) 0.037(2) -0.109(3)
O2 0.0686(17) 0.127(2) 0.155(3) -0.0018(16) 0.0209(17) -0.079(2)
N1 0.0541(17) 0.0594(18) 0.087(2) -0.0032(14) 0.0153(14) -0.0136(16)
N2 0.0448(16) 0.0693(19) 0.083(2) 0.0012(14) 0.0061(13) -0.0180(16)
C1 0.054(2) 0.054(2) 0.067(2) 0.0004(16) 0.0042(17) -0.0066(18)
C2 0.069(3) 0.070(2) 0.091(3) -0.006(2) 0.008(2) 0.019(2)
C3 0.061(2) 0.079(3) 0.081(3) -0.0011(19) -0.0060(19) 0.020(2)
C4 0.055(2) 0.057(2) 0.062(2) -0.0039(16) 0.0025(17) -0.0029(18)
C5 0.076(2) 0.099(3) 0.076(3) -0.003(2) 0.020(2) 0.011(2)
C6 0.106(4) 0.141(4) 0.081(3) 0.014(3) 0.021(3) 0.045(3)
C7 0.097(4) 0.147(4) 0.076(3) 0.023(3) 0.004(3) 0.032(3)
C8 0.067(2) 0.110(3) 0.065(3) 0.015(2) 0.001(2) 0.002(2)
C9 0.059(2) 0.065(2) 0.050(2) 0.0054(17) 0.0028(16) -0.0054(17)
C10 0.057(2) 0.064(2) 0.056(2) 0.0008(17) 0.0071(16) -0.0060(18)
C11 0.058(2) 0.073(3) 0.090(3) 0.002(2) 0.0111(19) -0.019(2)
C12 0.052(2) 0.053(2) 0.078(2) -0.0033(17) 0.0124(17) 0.0028(18)
C13 0.061(2) 0.058(2) 0.093(3) 0.0001(18) 0.0137(19) -0.006(2)
C14 0.071(3) 0.064(2) 0.104(3) -0.010(2) 0.004(2) -0.005(2)
C15 0.059(2) 0.070(3) 0.098(3) -0.010(2) 0.004(2) 0.011(2)
C16 0.060(2) 0.088(3) 0.118(3) -0.005(2) 0.029(2) 0.006(3)
C17 0.065(2) 0.074(2) 0.098(3) -0.011(2) 0.027(2) -0.016(2)
C18 0.065(3) 0.108(3) 0.146(4) -0.022(2) 0.001(2) 0.018(3)
C19 0.056(2) 0.070(2) 0.069(2) 0.001(2) -0.0005(18) -0.007(2)
C20 0.050(2) 0.060(2) 0.061(2) 0.0030(17) 0.0064(15) -0.0033(17)
C21 0.061(2) 0.064(2) 0.102(3) 0.0051(19) 0.0074(19) -0.013(2)
C22 0.071(3) 0.066(2) 0.115(3) -0.009(2) 0.004(2) -0.008(2)
C23 0.057(2) 0.077(3) 0.089(3) -0.010(2) 0.0021(19) 0.012(2)
C24 0.051(2) 0.094(3) 0.068(2) 0.006(2) 0.0067(17) 0.006(2)
C25 0.057(2) 0.071(2) 0.060(2) 0.0074(19) 0.0031(16) -0.0025(17)
C26 0.070(3) 0.117(3) 0.163(4) -0.027(2) -0.003(3) 0.019(3)
O3 0.081(5) 0.094(6) 0.111(7) 0.022(3) 0.026(4) 0.003(5)
N3 0.079(4) 0.080(4) 0.085(4) 0.016(3) 0.017(3) 0.008(3)
C27 0.157(9) 0.145(9) 0.126(8) -0.038(6) 0.070(6) 0.034(6)
C28 0.086(6) 0.081(6) 0.085(6) 0.013(5) 0.024(5) -0.012(4)
C29 0.105(7) 0.084(7) 0.086(7) -0.017(5) 0.048(5) 0.005(4)
C30 0.120(7) 0.116(8) 0.127(7) 0.042(7) -0.018(6) 0.013(6)
O3' 0.069(7) 0.084(8) 0.084(9) 0.030(6) 0.004(6) 0.014(6)
N3' 0.095(9) 0.087(8) 0.091(8) -0.003(7) 0.024(6) 0.009(6)
C27' 0.143(19) 0.120(19) 0.133(19) -0.002(9) 0.045(10) 0.008(10)
C28' 0.065(9) 0.073(8) 0.081(8) 0.000(7) 0.024(7) -0.006(6)
C29' 0.119(13) 0.113(13) 0.127(12) 0.005(9) -0.013(8) 0.027(9)
C30' 0.19(2) 0.19(2) 0.19(2) -0.004(10) 0.056(11) 0.021(10)
O4 0.049(5) 0.081(5) 0.124(8) -0.005(4) 0.025(5) -0.023(6)
N4 0.107(6) 0.089(6) 0.100(7) -0.006(5) 0.041(5) -0.014(5)
C31 0.169(11) 0.133(9) 0.147(10) 0.028(9) 0.018(8) 0.001(7)
C32 0.081(6) 0.083(7) 0.097(8) -0.002(6) 0.031(6) -0.029(5)
C33 0.078(9) 0.103(10) 0.110(10) -0.010(6) 0.010(6) -0.035(7)
C34 0.117(7) 0.109(7) 0.115(7) -0.019(6) 0.065(6) 0.013(6)
O4' 0.083(8) 0.098(7) 0.108(8) -0.017(6) 0.025(6) -0.025(6)
N4' 0.127(9) 0.084(6) 0.094(7) 0.001(6) 0.032(6) -0.014(5)
C31' 0.126(16) 0.145(16) 0.136(16) -0.001(9) 0.034(9) -0.024(9)
C32' 0.085(8) 0.068(6) 0.093(7) 0.008(6) 0.011(7) -0.026(5)
C33' 0.196(13) 0.186(13) 0.172(12) -0.016(9) 0.063(9) 0.015(9)
C34' 0.121(9) 0.127(9) 0.139(10) 0.017(8) 0.025(8) 0.014(7)

loop_
_atom_type_symbol
_atom_type_description
_atom_type_scat_dispersion_real
_atom_type_scat_dispersion_imag
_atom_type_scat_source
C C 0.0033 0.0016 'International Tables Vol C Tables 4.2.6.8 and 6.1.1.4'
H H 0.0000 0.0000 'International Tables Vol C Tables 4.2.6.8 and 6.1.1.4'
N N 0.0061 0.0033 'International Tables Vol C Tables 4.2.6.8 and 6.1.1.4'
O O 0.0106 0.0060 'International Tables Vol C Tables 4.2.6.8 and 6.1.1.4'

loop_
_geom_angle_atom_site_label_1
_geom_angle_atom_site_label_2
_geom_angle_atom_site_label_3
_geom_angle
C11 N1 C12 129.5(3)
C11 N1 H1N 115.2
C12 N1 H1N 115.2
C19 N2 C20 129.2(3)
C19 N2 H2N 115.4
C20 N2 H2N 115.4
C2 C1 C9 119.9(3)
C2 C1 C11 119.5(3)
C9 C1 C11 120.5(3)
C1 C2 C3 120.9(3)
C1 C2 H2 119.6
C3 C2 H2 119.6
C4 C3 C2 121.3(3)
C4 C3 H3 119.3
C2 C3 H3 119.3
C3 C4 C10 119.7(3)
C3 C4 C19 120.1(3)
C10 C4 C19 120.2(3)
C6 C5 C10 121.1(4)
C6 C5 H5 119.4
C10 C5 H5 119.4
C5 C6 C7 120.2(4)
C5 C6 H6 119.9
C7 C6 H6 119.9
C8 C7 C6 121.0(4)
C8 C7 H7 119.5
C6 C7 H7 119.5
C7 C8 C9 120.9(4)
C7 C8 H8 119.6
C9 C8 H8 119.6
C1 C9 C10 119.2(3)
C1 C9 C8 122.6(3)
C10 C9 C8 118.1(3)
C5 C10 C9 118.8(3)
C5 C10 C4 122.3(3)
C9 C10 C4 118.9(3)
O1 C11 N1 124.3(3)
O1 C11 C1 121.3(3)
N1 C11 C1 114.4(3)
C17 C12 C13 118.6(3)
C17 C12 N1 124.6(3)
C13 C12 N1 116.8(3)
C14 C13 C12 120.4(3)
C14 C13 H13 119.8
C12 C13 H13 119.8
C15 C14 C13 122.0(4)
C15 C14 H14 119.0
C13 C14 H14 119.0
C14 C15 C16 117.0(3)
C14 C15 C18 121.5(4)
C16 C15 C18 121.5(4)
C17 C16 C15 121.9(3)
C17 C16 H16 119.0
C15 C16 H16 119.0
C12 C17 C16 120.1(3)
C12 C17 H17 120.0
C16 C17 H17 120.0
C15 C18 H18A 109.5
C15 C18 H18B 109.5
H18A C18 H18B 109.5
C15 C18 H18C 109.5
H18A C18 H18C 109.5
H18B C18 H18C 109.5
O2 C19 N2 124.5(3)
O2 C19 C4 121.1(3)
N2 C19 C4 114.4(3)
C21 C20 C25 119.0(3)
C21 C20 N2 117.1(3)
C25 C20 N2 123.9(3)
C20 C21 C22 120.0(3)
C20 C21 H21 120.0
C22 C21 H21 120.0
C23 C22 C21 122.2(4)
C23 C22 H22 118.9
C21 C22 H22 118.9
C22 C23 C24 117.0(3)
C22 C23 C26 120.7(4)
C24 C23 C26 122.3(4)
C23 C24 C25 122.0(3)
C23 C24 H24 119.0
C25 C24 H24 119.0
C20 C25 C24 119.9(3)
C20 C25 H25 120.1
C24 C25 H25 120.1
C23 C26 H26A 109.5
C23 C26 H26B 109.5
H26A C26 H26B 109.5
C23 C26 H26C 109.5
H26A C26 H26C 109.5
H26B C26 H26C 109.5
C28 N3 C29 111.1(9)
C28 N3 C30 127.6(10)
C29 N3 C30 121.3(10)
C28 C27 H27A 109.5
C28 C27 H27B 109.4
H27A C27 H27B 109.5
C28 C27 H27C 109.5
H27A C27 H27C 109.5
H27B C27 H27C 109.5
O3 C28 N3 113.9(10)
O3 C28 C27 128.9(11)
N3 C28 C27 116.9(10)
N3 C29 H29A 109.5
N3 C29 H29B 109.5
H29A C29 H29B 109.5
N3 C29 H29C 109.4
H29A C29 H29C 109.5
H29B C29 H29C 109.5
N3 C30 H30A 109.5
N3 C30 H30B 109.4
H30A C30 H30B 109.5
N3 C30 H30C 109.5
H30A C30 H30C 109.5
H30B C30 H30C 109.5
C28' N3' C30' 128(3)
C28' N3' C29' 119.4(19)
C30' N3' C29' 112(3)
C28' C27' H27D 109.4
C28' C27' H27E 109.5
H27D C27' H27E 109.5
C28' C27' H27F 109.6
H27D C27' H27F 109.5
H27E C27' H27F 109.5
O3' C28' N3' 93.4(16)
O3' C28' C27' 157(2)
N3' C28' C27' 109(2)
N3' C29' H29D 109.4
N3' C29' H29E 109.4
H29D C29' H29E 109.5
N3' C29' H29F 109.6
H29D C29' H29F 109.5
H29E C29' H29F 109.5
N3' C30' H30D 109.5
N3' C30' H30E 109.4
H30D C30' H30E 109.5
N3' C30' H30F 109.6
H30D C30' H30F 109.5
H30E C30' H30F 109.5
C32 N4 C34 126.8(12)
C32 N4 C33 113.5(12)
C34 N4 C33 119.8(11)
C32 C31 H31A 109.4
C32 C31 H31B 109.5
H31A C31 H31B 109.5
C32 C31 H31C 109.5
H31A C31 H31C 109.5
H31B C31 H31C 109.5
O4 C32 N4 105.8(12)
O4 C32 C31 127.8(12)
N4 C32 C31 126.2(13)
N4 C33 H33A 109.5
N4 C33 H33B 109.5
H33A C33 H33B 109.5
N4 C33 H33C 109.5
H33A C33 H33C 109.5
H33B C33 H33C 109.5
N4 C34 H34A 109.5
N4 C34 H34B 109.5
H34A C34 H34B 109.5
N4 C34 H34C 109.5
H34A C34 H34C 109.5
H34B C34 H34C 109.5
C32' N4' C34' 121.2(16)
C32' N4' C33' 136.3(16)
C34' N4' C33' 102.4(15)
C32' C31' H31D 109.4
C32' C31' H31E 109.5
H31D C31' H31E 109.5
C32' C31' H31F 109.5
H31D C31' H31F 109.5
H31E C31' H31F 109.5
O4' C32' N4' 104.4(15)
O4' C32' C31' 149.1(17)
N4' C32' C31' 104.9(16)
N4' C33' H33D 109.5
N4' C33' H33E 109.5
H33D C33' H33E 109.5
N4' C33' H33F 109.5
H33D C33' H33F 109.5
H33E C33' H33F 109.5
N4' C34' H34D 109.5
N4' C34' H34E 109.5
H34D C34' H34E 109.5
N4' C34' H34F 109.5
H34D C34' H34F 109.5
H34E C34' H34F 109.5

loop_
_geom_bond_atom_site_label_1
_geom_bond_atom_site_label_2
_geom_bond_distance
O1 C11 1.211(4)
O2 C19 1.216(4)
N1 C11 1.333(4)
N1 C12 1.411(4)
N1 H1N 0.86
N2 C19 1.337(4)
N2 C20 1.413(4)
N2 H2N 0.86
C1 C2 1.358(4)
C1 C9 1.416(4)
C1 C11 1.506(4)
C2 C3 1.401(4)
C2 H2 0.93
C3 C4 1.353(4)
C3 H3 0.93
C4 C10 1.426(4)
C4 C19 1.504(4)
C5 C6 1.352(5)
C5 C10 1.416(4)
C5 H5 0.93
C6 C7 1.397(5)
C6 H6 0.93
C7 C8 1.351(5)
C7 H7 0.93
C8 C9 1.421(4)
C8 H8 0.93
C9 C10 1.420(4)
C12 C17 1.378(4)
C12 C13 1.387(4)
C13 C14 1.378(4)
C13 H13 0.93
C14 C15 1.372(5)
C14 H14 0.93
C15 C16 1.391(5)
C15 C18 1.511(4)
C16 C17 1.381(4)
C16 H16 0.93
C17 H17 0.93
C18 H18A 0.96
C18 H18B 0.96
C18 H18C 0.96
C20 C21 1.375(4)
C20 C25 1.378(4)
C21 C22 1.379(4)
C21 H21 0.93
C22 C23 1.374(5)
C22 H22 0.93
C23 C24 1.376(5)
C23 C26 1.511(5)
C24 C25 1.382(4)
C24 H24 0.93
C25 H25 0.93
C26 H26A 0.96
C26 H26B 0.96
C26 H26C 0.96
O3 C28 1.342(11)
N3 C28 1.356(7)
N3 C29 1.488(10)
N3 C30 1.464(8)
C27 C28 1.522(9)
C27 H27A 0.96
C27 H27B 0.96
C27 H27C 0.96
C29 H29A 0.96
C29 H29B 0.96
C29 H29C 0.96
C30 H30A 0.96
C30 H30B 0.96
C30 H30C 0.96
O3' C28' 1.336(15)
N3' C28' 1.409(10)
N3' C30' 1.473(11)
N3' C29' 1.469(10)
C27' C28' 1.549(11)
C27' H27D 0.96
C27' H27E 0.96
C27' H27F 0.96
C29' H29D 0.96
C29' H29E 0.96
C29' H29F 0.96
C30' H30D 0.96
C30' H30E 0.96
C30' H30F 0.96
O4 C32 1.379(13)
N4 C32 1.388(9)
N4 C34 1.454(8)
N4 C33 1.490(10)
C31 C32 1.505(10)
C31 H31A 0.96
C31 H31B 0.96
C31 H31C 0.96
C33 H33A 0.96
C33 H33B 0.96
C33 H33C 0.96
C34 H34A 0.96
C34 H34B 0.96
C34 H34C 0.96
O4' C32' 1.329(14)
N4' C32' 1.384(9)
N4' C34' 1.442(10)
N4' C33' 1.447(10)
C31' C32' 1.544(11)
C31' H31D 0.96
C31' H31E 0.96
C31' H31F 0.96
C33' H33D 0.96
C33' H33E 0.96
C33' H33F 0.96
C34' H34D 0.96
C34' H34E 0.96
C34' H34F 0.96

loop_
_geom_hbond_atom_site_label_D
_geom_hbond_atom_site_label_H
_geom_hbond_atom_site_label_A
_geom_hbond_site_symmetry_A
_geom_hbond_distance_DH
_geom_hbond_distance_HA
_geom_hbond_distance_DA
_geom_hbond_angle_DHA
N1 H1N O4 . 0.86 2.02 2.880(15) 175
N2 H2N O3 1_545 0.86 1.99 2.821(13) 162
C24 H24 O1 1_455 0.93 2.57 3.466(5) 163
C17 H17 O1 . 0.93 2.33 2.911(4) 120
C25 H25 O2 . 0.93 2.33 2.907(4) 120

loop_
_geom_torsion_atom_site_label_1
_geom_torsion_atom_site_label_2
_geom_torsion_atom_site_label_3
_geom_torsion_atom_site_label_4
_geom_torsion
C9 C1 C2 C3 1.6(5)
C11 C1 C2 C3 179.9(3)
C1 C2 C3 C4 0.7(5)
C2 C3 C4 C10 -2.2(5)
C2 C3 C4 C19 176.3(3)
C10 C5 C6 C7 0.0(6)
C5 C6 C7 C8 -0.1(7)
C6 C7 C8 C9 0.2(7)
C2 C1 C9 C10 -2.2(5)
C11 C1 C9 C10 179.4(3)
C2 C1 C9 C8 177.5(3)
C11 C1 C9 C8 -0.8(5)
C7 C8 C9 C1 -179.9(4)
C7 C8 C9 C10 -0.1(5)
C6 C5 C10 C9 0.0(5)
C6 C5 C10 C4 179.0(4)
C1 C9 C10 C5 179.8(3)
C8 C9 C10 C5 0.0(4)
C1 C9 C10 C4 0.7(4)
C8 C9 C10 C4 -179.0(3)
C3 C4 C10 C5 -177.6(3)
C19 C4 C10 C5 3.9(5)
C3 C4 C10 C9 1.4(5)
C19 C4 C10 C9 -177.1(3)
C12 N1 C11 O1 -0.4(6)
C12 N1 C11 C1 178.8(3)
C2 C1 C11 O1 -90.8(5)
C9 C1 C11 O1 87.5(5)
C2 C1 C11 N1 89.9(4)
C9 C1 C11 N1 -91.8(4)
C11 N1 C12 C17 7.8(5)
C11 N1 C12 C13 -172.1(3)
C17 C12 C13 C14 -0.5(5)
N1 C12 C13 C14 179.3(3)
C12 C13 C14 C15 0.1(5)
C13 C14 C15 C16 -0.3(5)
C13 C14 C15 C18 -177.9(3)
C14 C15 C16 C17 0.9(5)
C18 C15 C16 C17 178.5(3)
C13 C12 C17 C16 1.2(5)
N1 C12 C17 C16 -178.7(3)
C15 C16 C17 C12 -1.4(6)
C20 N2 C19 O2 -2.2(6)
C20 N2 C19 C4 178.2(3)
C3 C4 C19 O2 -88.3(4)
C10 C4 C19 O2 90.2(4)
C3 C4 C19 N2 91.3(4)
C10 C4 C19 N2 -90.2(4)
C19 N2 C20 C21 -167.9(3)
C19 N2 C20 C25 12.8(5)
C25 C20 C21 C22 -0.3(5)
N2 C20 C21 C22 -179.7(3)
C20 C21 C22 C23 0.0(6)
C21 C22 C23 C24 0.1(6)
C21 C22 C23 C26 -179.9(4)
C22 C23 C24 C25 0.0(5)
C26 C23 C24 C25 -179.9(3)
C21 C20 C25 C24 0.4(5)
N2 C20 C25 C24 179.8(3)
C23 C24 C25 C20 -0.3(5)
C29 N3 C28 O3 1.9(13)
C30 N3 C28 O3 -177.0(13)
C29 N3 C28 C27 176.7(15)
C30 N3 C28 C27 -2.2(17)
C30' N3' C28' O3' 5(4)
C29' N3' C28' O3' 176(2)
C30' N3' C28' C27' -178(4)
C29' N3' C28' C27' -6(3)
C34 N4 C32 O4 177.9(12)
C33 N4 C32 O4 -1.9(17)
C34 N4 C32 C31 3(2)
C33 N4 C32 C31 -177(2)
C34' N4' C32' O4' -2(2)
C33' N4' C32' O4' 177(2)
C34' N4' C32' C31' -172(2)
C33' N4' C32' C31' 7(3)
